data_7131638
loop_
_publ_author_name
'Baidya, Ramlal'
'Das, Prasenjit'
'Pratihar, Pintu'
'Maiti, Dilip K.'

_publ_section_title
;
 Ring expansion and fused cyclization catalysis to construct
 indoloquinazolinones with functionalization.
;
_journal_issue 51
_journal_name_full 'Chemical communications (Cambridge, England)'
_journal_page_first 7978
_journal_page_last 7981
_journal_paper_doi 10.1039/d3cc01429k
_journal_volume 59
_journal_year 2023
_chemical_formula_moiety 'C23 H15 Cl N2 O2, C2 H6 O S'
_chemical_formula_sum 'C25 H21 Cl N2 O3 S'
_chemical_formula_weight 464.95
_space_group_crystal_system triclinic
_space_group_IT_number 2
_space_group_name_Hall '-P 1'
_space_group_name_H-M_alt 'P -1'
_atom_sites_solution_hydrogens mixed
_audit_creation_date 2023-01-12
_audit_creation_method
;
Olex2 1.5
(compiled 2022.04.07 svn.rca3783a0 for OlexSys, GUI svn.r6498)
;
_audit_update_record
;
2023-02-06 deposited with the CCDC.	2023-05-15 downloaded from the CCDC.
;
_cell_angle_alpha 94.38(6)
_cell_angle_beta 109.83(6)
_cell_angle_gamma 93.94(6)
_cell_formula_units_Z 2
_cell_length_a 10.012(6)
_cell_length_b 10.023(8)
_cell_length_c 11.978(6)
_cell_measurement_reflns_used 745
_cell_measurement_temperature 296(2)
_cell_measurement_theta_max 14.76
_cell_measurement_theta_min 1.98
_cell_volume 1121.7(13)
_computing_molecular_graphics 'Olex2 1.5 (Dolomanov et al., 2009)'
_computing_publication_material 'Olex2 1.5 (Dolomanov et al., 2009)'
_computing_structure_refinement 'XL  (Sheldrick, 2008)'
_computing_structure_solution 'SHELX97 (Sheldrick, 1998)'
_diffrn_ambient_temperature 296.15
_diffrn_detector 'CCD area detector'
_diffrn_detector_area_resol_mean 5.6
_diffrn_detector_type 'Bruker SMART CCD 6000 area detector'
_diffrn_measured_fraction_theta_full 0.966
_diffrn_measured_fraction_theta_max 0.966
_diffrn_measurement_device 'three-circle diffractometer'
_diffrn_measurement_device_type 'Bruker SMART CCD 1K'
_diffrn_measurement_method '\w scans'
_diffrn_radiation_monochromator graphite
_diffrn_radiation_probe x-ray
_diffrn_radiation_type MoK\a
_diffrn_radiation_wavelength 0.71073
_diffrn_reflns_av_R_equivalents 0.0493
_diffrn_reflns_av_unetI/netI 0.0723
_diffrn_reflns_Laue_measured_fraction_full 0.966
_diffrn_reflns_Laue_measured_fraction_max 0.966
_diffrn_reflns_limit_h_max 7
_diffrn_reflns_limit_h_min -7
_diffrn_reflns_limit_k_max 7
_diffrn_reflns_limit_k_min -7
_diffrn_reflns_limit_l_max 9
_diffrn_reflns_limit_l_min -9
_diffrn_reflns_number 2528
_diffrn_reflns_point_group_measured_fraction_full 0.966
_diffrn_reflns_point_group_measured_fraction_max 0.966
_diffrn_reflns_theta_full 16.644
_diffrn_reflns_theta_max 16.644
_diffrn_reflns_theta_min 1.818
_diffrn_source 'sealed X-ray tube'
_diffrn_source_target Mo
_exptl_absorpt_coefficient_mu 0.294
_exptl_absorpt_correction_T_max 0.935
_exptl_absorpt_correction_T_min 0.929
_exptl_absorpt_correction_type multi-scan
_exptl_crystal_colour 'clear light white'
_exptl_crystal_colour_lustre clear
_exptl_crystal_colour_modifier light
_exptl_crystal_colour_primary white
_exptl_crystal_density_diffrn 1.377
_exptl_crystal_description cube
_exptl_crystal_F_000 484
_exptl_crystal_size_max 0.25
_exptl_crystal_size_mid 0.23
_exptl_crystal_size_min 0.23
_refine_diff_density_max 0.256
_refine_diff_density_min -0.632
_refine_diff_density_rms 0.061
_refine_ls_extinction_method none
_refine_ls_goodness_of_fit_ref 1.005
_refine_ls_hydrogen_treatment mixed
_refine_ls_matrix_type full
_refine_ls_number_parameters 262
_refine_ls_number_reflns 1182
_refine_ls_number_restraints 0
_refine_ls_restrained_S_all 1.005
_refine_ls_R_factor_all 0.1050
_refine_ls_R_factor_gt 0.0720
_refine_ls_shift/su_max 0.000
_refine_ls_shift/su_mean 0.000
_refine_ls_structure_factor_coef Fsqd
_refine_ls_weighting_details 'w=1/[\s^2^(Fo^2^)+(0.1531P)^2^] where P=(Fo^2^+2Fc^2^)/3'
_refine_ls_weighting_scheme calc
_refine_ls_wR_factor_gt 0.1946
_refine_ls_wR_factor_ref 0.2164
_reflns_Friedel_coverage 0.000
_reflns_number_gt 760
_reflns_number_total 1182
_reflns_threshold_expression 'I > 2\s(I)'
_cod_data_source_file d3cc01429k2.cif
_cod_data_source_block rb316_0m
_cod_depositor_comments 'Adding full bibliography for 7131638.cif.'
_cod_original_cell_volume 1121.6(13)
_cod_database_code 7131638
_shelx_shelxl_version_number 2016/6
_shelx_space_group_comment
;
The symmetry employed for this shelxl refinement is uniquely defined
by the following loop, which should always be used as a source of
symmetry information in preference to the above space-group names.
They are only intended as comments.
;
_shelx_estimated_absorpt_t_max 0.936
_shelx_estimated_absorpt_t_min 0.930
_olex2_refinement_description
;
1. Fixed Uiso
 At 1.2 times of:
  All C(H) groups
 At 1.5 times of:
  All C(H,H,H) groups, All N(H) groups
2. Uiso/Uaniso restraints and constraints
Uanis(C25) = Uanis(C8)
Uanis(C22) = Uanis(C8) = Uanis(C13)
Uanis(C17) = Uanis(C8)
Uanis(C9) = Uanis(C8)
3.a Me refined with riding coordinates:
 C23(H23A,H23B,H23C), C24(H24A,H24B,H24C), C25(H25A,H25B,H25C)
3.b Aromatic/amide H refined with riding coordinates:
 C3(H3), C4(H4), C6(H6), C12(H12), C13(H13), C14(H14), C15(H15), C18(H18),
 C19(H19), C21(H21), C22(H22)
;
_olex2_submission_special_instructions 'No special instructions were received'

loop_
_space_group_symop_operation_xyz
'x, y, z'
'-x, -y, -z'

loop_
_atom_site_label
_atom_site_type_symbol
_atom_site_fract_x
_atom_site_fract_y
_atom_site_fract_z
_atom_site_U_iso_or_equiv
_atom_site_adp_type
_atom_site_occupancy
_atom_site_site_symmetry_order
_atom_site_calc_flag
_atom_site_refinement_flags_posn
_atom_site_refinement_flags_adp
_atom_site_refinement_flags_occupancy
_atom_site_disorder_assembly
_atom_site_disorder_group
Cl1 Cl 0.8005(4) -0.0873(4) 0.8404(3) 0.1040(17) Uani 1 1 d . . . . .
N1 N 0.6465(16) 0.1759(15) 0.3996(16) 0.061(4) Uani 1 1 d . . . . .
H1 H 0.694(13) 0.169(12) 0.339(11) 0.092 Uiso 1 1 d . U . . .
N2 N 0.4724(15) 0.2850(12) 0.4464(10) 0.052(3) Uani 1 1 d . . . . .
O1 O 0.5101(9) 0.3102(10) 0.2689(9) 0.079(3) Uani 1 1 d . . . . .
O2 O 0.5833(11) 0.3152(9) 0.8219(8) 0.075(3) Uani 1 1 d . . . . .
C1 C 0.539(2) 0.2581(18) 0.3618(17) 0.064(4) Uani 1 1 d . . . . .
C2 C 0.683(2) 0.1154(18) 0.504(2) 0.056(4) Uani 1 1 d . . . . .
C3 C 0.7869(19) 0.024(2) 0.5255(19) 0.065(4) Uani 1 1 d . . . . .
H3 H 0.831401 0.005462 0.470162 0.078 Uiso 1 1 calc R U . . .
C4 C 0.8217(15) -0.0357(15) 0.626(2) 0.067(4) Uani 1 1 d . . . . .
H4 H 0.890097 -0.096550 0.639121 0.080 Uiso 1 1 calc R U . . .
C5 C 0.760(2) -0.0106(19) 0.7104(14) 0.070(4) Uani 1 1 d . . . . .
C6 C 0.6561(19) 0.079(2) 0.6906(17) 0.061(4) Uani 1 1 d . . . . .
H6 H 0.611438 0.094399 0.746320 0.073 Uiso 1 1 calc R U . . .
C7 C 0.6184(14) 0.1465(13) 0.589(2) 0.052(4) Uani 1 1 d . . . . .
C8 C 0.5145(17) 0.2437(16) 0.5603(14) 0.069(2) Uani 1 1 d . . . . .
C9 C 0.4332(15) 0.3049(13) 0.6200(15) 0.069(2) Uani 1 1 d . . . . .
C10 C 0.3324(16) 0.3839(14) 0.5404(14) 0.050(4) Uani 1 1 d . . . . .
C11 C 0.3629(19) 0.3696(16) 0.4332(15) 0.052(4) Uani 1 1 d . . . . .
C12 C 0.2933(15) 0.4354(14) 0.3367(15) 0.064(4) Uani 1 1 d . . . . .
H12 H 0.315540 0.426851 0.267334 0.077 Uiso 1 1 calc R U . . .
C13 C 0.1891(16) 0.5146(14) 0.3462(13) 0.069(2) Uani 1 1 d . . . . .
H13 H 0.137394 0.556276 0.280556 0.082 Uiso 1 1 calc R U . . .
C14 C 0.1597(13) 0.5335(13) 0.4506(14) 0.067(4) Uani 1 1 d . . . . .
H14 H 0.092271 0.590766 0.455660 0.080 Uiso 1 1 calc R U . . .
C15 C 0.2298(17) 0.4682(15) 0.5469(13) 0.062(4) Uani 1 1 d . . . . .
H15 H 0.208683 0.480142 0.616659 0.075 Uiso 1 1 calc R U . . .
C16 C 0.4605(17) 0.3055(12) 0.7513(14) 0.061(4) Uani 1 1 d . . . . .
C17 C 0.3364(17) 0.2991(13) 0.7941(14) 0.069(2) Uani 1 1 d . . . . .
C18 C 0.3686(16) 0.3433(12) 0.9134(13) 0.071(4) Uani 1 1 d . . . . .
H18 H 0.461817 0.375936 0.959770 0.085 Uiso 1 1 calc R U . . .
C19 C 0.262(2) 0.3393(14) 0.9650(14) 0.083(5) Uani 1 1 d . . . . .
H19 H 0.285279 0.369081 1.045305 0.099 Uiso 1 1 calc R U . . .
C20 C 0.124(2) 0.2912(14) 0.8968(16) 0.063(4) Uani 1 1 d . . . . .
C21 C 0.0905(13) 0.2465(12) 0.7767(15) 0.065(4) Uani 1 1 d . . . . .
H21 H -0.002629 0.214814 0.729323 0.078 Uiso 1 1 calc R U . . .
C22 C 0.2000(16) 0.2501(12) 0.7286(11) 0.069(2) Uani 1 1 d . . . . .
H22 H 0.178527 0.217729 0.648972 0.082 Uiso 1 1 calc R U . . .
C23 C -0.0005(14) 0.2890(13) 0.9440(11) 0.091(5) Uani 1 1 d . . . . .
H23A H -0.086676 0.251454 0.881414 0.136 Uiso 1 1 calc R U . . .
H23B H 0.018696 0.235159 1.009517 0.136 Uiso 1 1 calc R U . . .
H23C H -0.011349 0.379108 0.970527 0.136 Uiso 1 1 calc R U . . .
S1 S 0.8284(4) 0.1678(4) 0.1632(4) 0.1005(18) Uani 1 1 d . . . . .
O3 O 0.8451(9) 0.1468(10) 0.2897(8) 0.102(3) Uani 1 1 d . . . . .
C24 C 0.7854(15) 0.3352(14) 0.1462(11) 0.108(5) Uani 1 1 d . . . . .
H24A H 0.773393 0.354317 0.066207 0.162 Uiso 1 1 calc R U . . .
H24B H 0.698437 0.345921 0.161422 0.162 Uiso 1 1 calc R U . . .
H24C H 0.861195 0.396039 0.201650 0.162 Uiso 1 1 calc R U . . .
C25 C 0.6588(12) 0.0896(11) 0.0750(9) 0.069(2) Uani 1 1 d . . . . .
H25A H 0.642508 0.100131 -0.007390 0.103 Uiso 1 1 calc R U . . .
H25B H 0.654023 -0.004416 0.085519 0.103 Uiso 1 1 calc R U . . .
H25C H 0.587245 0.130249 0.098824 0.103 Uiso 1 1 calc R U . . .

loop_
_atom_site_aniso_label
_atom_site_aniso_U_11
_atom_site_aniso_U_22
_atom_site_aniso_U_33
_atom_site_aniso_U_23
_atom_site_aniso_U_13
_atom_site_aniso_U_12
Cl1 0.116(4) 0.090(3) 0.120(4) 0.049(3) 0.043(3) 0.052(3)
N1 0.067(11) 0.062(9) 0.064(13) 0.002(9) 0.029(8) 0.031(8)
N2 0.048(8) 0.061(9) 0.058(11) 0.011(7) 0.026(8) 0.030(8)
O1 0.080(7) 0.099(9) 0.074(7) 0.022(6) 0.038(6) 0.038(6)
O2 0.062(7) 0.104(8) 0.062(7) 0.003(5) 0.024(6) 0.019(6)
C1 0.070(14) 0.058(13) 0.071(16) 0.010(12) 0.034(15) 0.012(12)
C2 0.067(13) 0.047(13) 0.056(15) 0.004(13) 0.020(15) 0.012(12)
C3 0.068(13) 0.055(12) 0.074(16) -0.001(10) 0.022(10) 0.038(11)
C4 0.062(11) 0.056(11) 0.091(13) 0.009(12) 0.032(13) 0.034(9)
C5 0.061(12) 0.071(12) 0.082(15) 0.042(11) 0.021(11) 0.027(11)
C6 0.055(12) 0.064(11) 0.065(15) 0.010(10) 0.020(9) 0.012(10)
C7 0.048(10) 0.060(11) 0.052(11) 0.020(12) 0.016(11) 0.032(9)
C8 0.080(6) 0.065(5) 0.058(5) 0.006(4) 0.019(4) 0.019(4)
C9 0.080(6) 0.065(5) 0.058(5) 0.006(4) 0.019(4) 0.019(4)
C10 0.054(12) 0.063(12) 0.041(12) 0.006(9) 0.026(9) 0.004(10)
C11 0.051(12) 0.048(11) 0.056(14) 0.023(11) 0.012(11) 0.006(10)
C12 0.083(11) 0.065(10) 0.070(11) 0.008(9) 0.054(9) 0.032(9)
C13 0.080(6) 0.065(5) 0.058(5) 0.006(4) 0.019(4) 0.019(4)
C14 0.070(10) 0.067(11) 0.072(10) 0.024(9) 0.025(9) 0.052(9)
C15 0.061(10) 0.068(11) 0.075(13) -0.003(10) 0.043(10) 0.030(9)
C16 0.041(11) 0.051(10) 0.093(13) 0.002(8) 0.024(10) 0.014(8)
C17 0.080(6) 0.065(5) 0.058(5) 0.006(4) 0.019(4) 0.019(4)
C18 0.060(12) 0.077(11) 0.089(14) 0.013(9) 0.038(11) 0.027(8)
C19 0.078(14) 0.080(12) 0.076(14) 0.011(9) 0.006(14) 0.021(11)
C20 0.107(17) 0.066(11) 0.045(13) 0.025(9) 0.054(14) 0.042(11)
C21 0.051(10) 0.073(11) 0.088(13) 0.028(9) 0.038(10) 0.018(8)
C22 0.080(6) 0.065(5) 0.058(5) 0.006(4) 0.019(4) 0.019(4)
C23 0.096(12) 0.119(14) 0.092(11) 0.049(9) 0.059(10) 0.058(10)
S1 0.103(4) 0.134(4) 0.099(4) 0.040(3) 0.062(3) 0.066(3)
O3 0.093(8) 0.155(10) 0.096(8) 0.064(6) 0.057(6) 0.082(7)
C24 0.135(14) 0.106(14) 0.098(11) 0.027(10) 0.054(10) 0.035(11)
C25 0.080(6) 0.065(5) 0.058(5) 0.006(4) 0.019(4) 0.019(4)

loop_
_atom_type_symbol
_atom_type_description
_atom_type_scat_dispersion_real
_atom_type_scat_dispersion_imag
_atom_type_scat_source
C C 0.0033 0.0016 'International Tables Vol C Tables 4.2.6.8 and 6.1.1.4'
H H 0.0000 0.0000 'International Tables Vol C Tables 4.2.6.8 and 6.1.1.4'
Cl Cl 0.1484 0.1585 'International Tables Vol C Tables 4.2.6.8 and 6.1.1.4'
N N 0.0061 0.0033 'International Tables Vol C Tables 4.2.6.8 and 6.1.1.4'
O O 0.0106 0.0060 'International Tables Vol C Tables 4.2.6.8 and 6.1.1.4'
S S 0.1246 0.1234 'International Tables Vol C Tables 4.2.6.8 and 6.1.1.4'

loop_
_geom_angle_atom_site_label_1
_geom_angle_atom_site_label_2
_geom_angle_atom_site_label_3
_geom_angle
_geom_angle_site_symmetry_1
_geom_angle_site_symmetry_3
_geom_angle_publ_flag
C1 N1 H1 108(7) . . ?
C1 N1 C2 125.8(15) . . ?
C2 N1 H1 126(7) . . ?
C8 N2 C1 125.2(15) . . ?
C8 N2 C11 109.4(14) . . ?
C11 N2 C1 125.1(15) . . ?
N1 C1 N2 112.9(16) . . ?
O1 C1 N1 124.1(19) . . ?
O1 C1 N2 122.9(18) . . ?
N1 C2 C3 119(2) . . ?
N1 C2 C7 120(2) . . ?
C7 C2 C3 120.3(16) . . ?
C2 C3 H3 120.2 . . ?
C4 C3 C2 119.5(14) . . ?
C4 C3 H3 120.2 . . ?
C3 C4 H4 118.9 . . ?
C3 C4 C5 122.2(15) . . ?
C5 C4 H4 118.9 . . ?
C4 C5 Cl1 124(2) . . ?
C4 C5 C6 119.1(13) . . ?
C6 C5 Cl1 117(2) . . ?
C5 C6 H6 119.6 . . ?
C7 C6 C5 120.9(12) . . ?
C7 C6 H6 119.6 . . ?
C2 C7 C8 116.6(17) . . ?
C6 C7 C2 117.8(15) . . ?
C6 C7 C8 126(2) . . ?
N2 C8 C7 118.0(13) . . ?
N2 C8 C9 107.1(16) . . ?
C9 C8 C7 134.7(18) . . ?
C8 C9 C10 110.0(14) . . ?
C8 C9 C16 124.6(15) . . ?
C10 C9 C16 124.9(13) . . ?
C11 C10 C9 104.1(14) . . ?
C15 C10 C9 137.5(16) . . ?
C15 C10 C11 118.3(14) . . ?
N2 C11 C10 109.4(15) . . ?
C12 C11 N2 128.8(15) . . ?
C12 C11 C10 121.8(16) . . ?
C11 C12 H12 121.1 . . ?
C11 C12 C13 117.8(14) . . ?
C13 C12 H12 121.1 . . ?
C12 C13 H13 119.1 . . ?
C14 C13 C12 121.8(12) . . ?
C14 C13 H13 119.1 . . ?
C13 C14 H14 119.9 . . ?
C15 C14 C13 120.2(12) . . ?
C15 C14 H14 119.9 . . ?
C10 C15 H15 119.9 . . ?
C14 C15 C10 120.1(11) . . ?
C14 C15 H15 119.9 . . ?
O2 C16 C9 119.9(12) . . ?
O2 C16 C17 120.9(13) . . ?
C17 C16 C9 119.1(13) . . ?
C18 C17 C16 115.2(14) . . ?
C22 C17 C16 126.2(16) . . ?
C22 C17 C18 118.6(15) . . ?
C17 C18 H18 119.7 . . ?
C17 C18 C19 120.6(15) . . ?
C19 C18 H18 119.7 . . ?
C18 C19 H19 119.9 . . ?
C20 C19 C18 120.1(15) . . ?
C20 C19 H19 119.9 . . ?
C19 C20 C21 119.6(13) . . ?
C19 C20 C23 123.8(17) . . ?
C21 C20 C23 116.6(17) . . ?
C20 C21 H21 120.7 . . ?
C20 C21 C22 118.7(13) . . ?
C22 C21 H21 120.7 . . ?
C17 C22 C21 122.3(14) . . ?
C17 C22 H22 118.8 . . ?
C21 C22 H22 118.8 . . ?
C20 C23 H23A 109.5 . . ?
C20 C23 H23B 109.5 . . ?
C20 C23 H23C 109.5 . . ?
H23A C23 H23B 109.5 . . ?
H23A C23 H23C 109.5 . . ?
H23B C23 H23C 109.5 . . ?
O3 S1 C24 105.9(6) . . ?
O3 S1 C25 106.0(5) . . ?
C25 S1 C24 96.4(6) . . ?
S1 C24 H24A 109.5 . . ?
S1 C24 H24B 109.5 . . ?
S1 C24 H24C 109.5 . . ?
H24A C24 H24B 109.5 . . ?
H24A C24 H24C 109.5 . . ?
H24B C24 H24C 109.5 . . ?
S1 C25 H25A 109.5 . . ?
S1 C25 H25B 109.5 . . ?
S1 C25 H25C 109.5 . . ?
H25A C25 H25B 109.5 . . ?
H25A C25 H25C 109.5 . . ?
H25B C25 H25C 109.5 . . ?

loop_
_geom_bond_atom_site_label_1
_geom_bond_atom_site_label_2
_geom_bond_distance
_geom_bond_site_symmetry_2
_geom_bond_publ_flag
Cl1 C5 1.726(14) . ?
N1 H1 0.99(12) . ?
N1 C1 1.373(17) . ?
N1 C2 1.379(16) . ?
N2 C1 1.410(17) . ?
N2 C8 1.390(15) . ?
N2 C11 1.406(16) . ?
O1 C1 1.219(16) . ?
O2 C16 1.226(13) . ?
C2 C3 1.407(17) . ?
C2 C7 1.401(16) . ?
C3 H3 0.9300 . ?
C3 C4 1.336(15) . ?
C4 H4 0.9300 . ?
C4 C5 1.368(16) . ?
C5 C6 1.393(17) . ?
C6 H6 0.9300 . ?
C6 C7 1.392(15) . ?
C7 C8 1.448(18) . ?
C8 C9 1.395(17) . ?
C9 C10 1.459(18) . ?
C9 C16 1.501(17) . ?
C10 C11 1.416(15) . ?
C10 C15 1.392(16) . ?
C11 C12 1.375(16) . ?
C12 H12 0.9300 . ?
C12 C13 1.383(16) . ?
C13 H13 0.9300 . ?
C13 C14 1.381(15) . ?
C14 H14 0.9300 . ?
C14 C15 1.371(14) . ?
C15 H15 0.9300 . ?
C16 C17 1.496(18) . ?
C17 C18 1.382(15) . ?
C17 C22 1.358(16) . ?
C18 H18 0.9300 . ?
C18 C19 1.399(18) . ?
C19 H19 0.9300 . ?
C19 C20 1.380(17) . ?
C20 C21 1.392(16) . ?
C20 C23 1.530(17) . ?
C21 H21 0.9300 . ?
C21 C22 1.400(15) . ?
C22 H22 0.9300 . ?
C23 H23A 0.9600 . ?
C23 H23B 0.9600 . ?
C23 H23C 0.9600 . ?
S1 O3 1.500(8) . ?
S1 C24 1.769(14) . ?
S1 C25 1.757(11) . ?
C24 H24A 0.9600 . ?
C24 H24B 0.9600 . ?
C24 H24C 0.9600 . ?
C25 H25A 0.9600 . ?
C25 H25B 0.9600 . ?
C25 H25C 0.9600 . ?

loop_
_geom_torsion_atom_site_label_1
_geom_torsion_atom_site_label_2
_geom_torsion_atom_site_label_3
_geom_torsion_atom_site_label_4
_geom_torsion
_geom_torsion_site_symmetry_1
_geom_torsion_site_symmetry_2
_geom_torsion_site_symmetry_3
_geom_torsion_site_symmetry_4
_geom_torsion_publ_flag
Cl1 C5 C6 C7 179.3(9) . . . . ?
N1 C2 C3 C4 -179.4(11) . . . . ?
N1 C2 C7 C6 178.1(10) . . . . ?
N1 C2 C7 C8 -0.1(16) . . . . ?
N2 C8 C9 C10 2.1(14) . . . . ?
N2 C8 C9 C16 -169.6(10) . . . . ?
N2 C11 C12 C13 -179.4(11) . . . . ?
O2 C16 C17 C18 17.9(17) . . . . ?
O2 C16 C17 C22 -159.3(13) . . . . ?
C1 N1 C2 C3 174.3(11) . . . . ?
C1 N1 C2 C7 -6.9(18) . . . . ?
C1 N2 C8 C7 -11.3(17) . . . . ?
C1 N2 C8 C9 172.6(11) . . . . ?
C1 N2 C11 C10 -173.9(10) . . . . ?
C1 N2 C11 C12 4.2(19) . . . . ?
C2 N1 C1 N2 4.6(17) . . . . ?
C2 N1 C1 O1 179.9(11) . . . . ?
C2 C3 C4 C5 -0.6(19) . . . . ?
C2 C7 C8 N2 8.4(16) . . . . ?
C2 C7 C8 C9 -176.8(14) . . . . ?
C3 C2 C7 C6 -3.1(17) . . . . ?
C3 C2 C7 C8 178.7(11) . . . . ?
C3 C4 C5 Cl1 179.2(10) . . . . ?
C3 C4 C5 C6 1(2) . . . . ?
C4 C5 C6 C7 -2.2(18) . . . . ?
C5 C6 C7 C2 3.3(17) . . . . ?
C5 C6 C7 C8 -178.6(12) . . . . ?
C6 C7 C8 N2 -169.7(10) . . . . ?
C6 C7 C8 C9 5(2) . . . . ?
C7 C2 C3 C4 1.8(18) . . . . ?
C7 C8 C9 C10 -173.1(13) . . . . ?
C7 C8 C9 C16 15(2) . . . . ?
C8 N2 C1 N1 4.8(16) . . . . ?
C8 N2 C1 O1 -170.6(12) . . . . ?
C8 N2 C11 C10 -0.1(12) . . . . ?
C8 N2 C11 C12 178.1(11) . . . . ?
C8 C9 C10 C11 -2.1(13) . . . . ?
C8 C9 C10 C15 -177.5(13) . . . . ?
C8 C9 C16 O2 36.9(18) . . . . ?
C8 C9 C16 C17 -145.3(13) . . . . ?
C9 C10 C11 N2 1.3(12) . . . . ?
C9 C10 C11 C12 -177.0(11) . . . . ?
C9 C10 C15 C14 175.7(13) . . . . ?
C9 C16 C17 C18 -159.9(11) . . . . ?
C9 C16 C17 C22 22.9(18) . . . . ?
C10 C9 C16 O2 -133.7(13) . . . . ?
C10 C9 C16 C17 44.2(17) . . . . ?
C10 C11 C12 C13 -1.4(17) . . . . ?
C11 N2 C1 N1 177.7(10) . . . . ?
C11 N2 C1 O1 2.3(18) . . . . ?
C11 N2 C8 C7 174.9(10) . . . . ?
C11 N2 C8 C9 -1.3(13) . . . . ?
C11 C10 C15 C14 0.8(17) . . . . ?
C11 C12 C13 C14 3.3(18) . . . . ?
C12 C13 C14 C15 -3.1(18) . . . . ?
C13 C14 C15 C10 0.9(18) . . . . ?
C15 C10 C11 N2 177.8(10) . . . . ?
C15 C10 C11 C12 -0.6(16) . . . . ?
C16 C9 C10 C11 169.6(11) . . . . ?
C16 C9 C10 C15 -6(2) . . . . ?
C16 C17 C18 C19 -178.4(11) . . . . ?
C16 C17 C22 C21 179.1(11) . . . . ?
C17 C18 C19 C20 -0.1(19) . . . . ?
C18 C17 C22 C21 2.0(18) . . . . ?
C18 C19 C20 C21 0.1(19) . . . . ?
C18 C19 C20 C23 -177.1(11) . . . . ?
C19 C20 C21 C22 0.8(17) . . . . ?
C20 C21 C22 C17 -1.9(17) . . . . ?
C22 C17 C18 C19 -0.9(18) . . . . ?
C23 C20 C21 C22 178.2(10) . . . . ?
